data_8101811
loop_
_publ_author_name
'F. Jafarpour'
'H. Pirelahi'

_publ_contact_author
;
     'H. Pirelahi Professor'
      Department of Chemistry
      University of Tehran
      P.O. Box 13145-143
      Tehran 
      Iran
;
_publ_section_title
;
Crystal structures of cis- and trans-4-benzyl-4-methyl-2,6-diphenyl-
4H-thiopyran-1-oxide, C~25~H~22~OS
;
_journal_issue 3
_journal_name_full 'Zeitschrift f\"ur Kristallographie - New Crystal Structures'
_journal_page_first 420
_journal_page_last 424
_journal_volume 220
_journal_year 2005
_chemical_formula_structural 'C25 H22 O S'
_chemical_formula_sum 'C25 H22 O S'
_chemical_formula_weight 370.49
_chemical_name_systematic
;
 cis-4-benzyl-4-methyl-2,6-diphenyl-4H-thiopyran-1-oxide
;
_space_group_IT_number 4
_symmetry_cell_setting monoclinic
_symmetry_space_group_name_Hall 'P 2yb'
_symmetry_space_group_name_H-M 'P 1 21 1'
_atom_sites_solution_hydrogens geom
_atom_sites_solution_primary direct
_atom_sites_solution_secondary difmap
_audit_creation_method 'SHELXL-97 [5]'
_cell_angle_alpha 90.00
_cell_angle_beta 106.233(5)
_cell_angle_gamma 90.00
_cell_formula_units_Z 4
_cell_length_a 9.6786(16)
_cell_length_b 13.663(2)
_cell_length_c 15.348(2)
_cell_measurement_reflns_used 931
_cell_measurement_temperature 210(2)
_cell_measurement_theta_max 29.56
_cell_measurement_theta_min 3.28
_cell_volume 1948.7(5)
_computing_cell_refinement 'SAINTPlus (Bruker, 1998a)'
_computing_data_collection 'SMART (Bruker, 1998b)'
_computing_data_reduction 'SAINTPlus (Bruker, 1998a)'
_computing_molecular_graphics 'SHELXTL ver. 5.1 (Sheldrick, 1998b)'
_computing_publication_material 'SHELXTL ver. 5.1 (Sheldrick, 1998b)'
_computing_structure_refinement 'SHELXL-97 (Sheldrick, 1997)'
_computing_structure_solution 'SHELXTL ver. 5.1 (Sheldrick, 1998b) [4]'
_diffrn_ambient_temperature 210(2)
_diffrn_measured_fraction_theta_full 0.960
_diffrn_measured_fraction_theta_max 0.960
_diffrn_measurement_device_type 'Bruker SMART 1000 CCD'
_diffrn_measurement_method phi/omega
_diffrn_radiation_monochromator graphite
_diffrn_radiation_source 'fine-focus sealed tube'
_diffrn_radiation_type MoK\a
_diffrn_radiation_wavelength 0.71073
_diffrn_reflns_av_R_equivalents 0.0124
_diffrn_reflns_av_sigmaI/netI 0.0241
_diffrn_reflns_limit_h_max 11
_diffrn_reflns_limit_h_min -12
_diffrn_reflns_limit_k_max 17
_diffrn_reflns_limit_k_min -17
_diffrn_reflns_limit_l_max 19
_diffrn_reflns_limit_l_min -12
_diffrn_reflns_number 11097
_diffrn_reflns_theta_full 27.50
_diffrn_reflns_theta_max 27.50
_diffrn_reflns_theta_min 2.03
_exptl_absorpt_coefficient_mu 0.178
_exptl_absorpt_correction_T_max 0.862
_exptl_absorpt_correction_T_min 0.580
_exptl_absorpt_correction_type multi-scan
_exptl_absorpt_process_details 'SADABS (Sheldrick, 1998a)'
_exptl_crystal_colour colorless
_exptl_crystal_density_diffrn 1.263
_exptl_crystal_density_method 'not measured'
_exptl_crystal_description plate
_exptl_crystal_F_000 784
_exptl_crystal_size_max 0.40
_exptl_crystal_size_mid 0.50
_exptl_crystal_size_min 0.60
_refine_diff_density_max 0.438
_refine_diff_density_min -0.351
_refine_diff_density_rms 0.048
_refine_ls_abs_structure_details 'Flack H D (1983), Acta Cryst. A39, 876-881'
_refine_ls_abs_structure_Flack 0.04(6)
_refine_ls_extinction_method none
_refine_ls_goodness_of_fit_ref 0.995
_refine_ls_hydrogen_treatment constr
_refine_ls_matrix_type full
_refine_ls_number_parameters 487
_refine_ls_number_reflns 7523
_refine_ls_number_restraints 1
_refine_ls_restrained_S_all 0.995
_refine_ls_R_factor_all 0.0546
_refine_ls_R_factor_gt 0.0472
_refine_ls_shift/su_max 0.001
_refine_ls_shift/su_mean 0.000
_refine_ls_structure_factor_coef Fsqd
_refine_ls_weighting_details 'calc w=1/[\s^2^(Fo^2^)+(0.0681P)^2^+0.5000P] where P=(Fo^2^+2Fc^2^)/3'
_refine_ls_weighting_scheme calc
_refine_ls_wR_factor_gt 0.1139
_refine_ls_wR_factor_ref 0.1191
_reflns_number_gt 6452
_reflns_number_total 7523
_reflns_threshold_expression >2sigma(I)
_cod_data_source_file 1267-1573.cff
_cod_data_source_block global
_cod_depositor_comments
;
The following automatic conversions were performed:
'_publ_contact_autor' tag replaced with '_publ_contact_author'.

Automatic conversion script
Id: cif_correct_tags 1440 2010-10-19 06:21:57Z saulius 
;
_cod_original_cell_volume 1948.6(5)
_cod_original_sg_symbol_H-M P12(1)1
_cod_database_code 8101811

loop_
_symmetry_equiv_pos_as_xyz
'x, y, z'
'-x, y+1/2, -z'

loop_
_atom_site_label
_atom_site_type_symbol
_atom_site_fract_x
_atom_site_fract_y
_atom_site_fract_z
_atom_site_U_iso_or_equiv
_atom_site_adp_type
_atom_site_occupancy
_atom_site_symmetry_multiplicity
_atom_site_Wyckoff_symbol
_atom_site_calc_flag
_atom_site_refinement_flags
_atom_site_disorder_assembly
_atom_site_disorder_group
S1A S 0.89981(8) 0.11533(5) 0.66764(4) 0.05127(19) Uani 1 2 a d . . .
O1A O 1.0560(3) 0.1233(2) 0.6858(2) 0.0969(10) Uani 1 2 a d . . .
C1A C 0.8614(3) -0.00694(17) 0.69247(15) 0.0347(5) Uani 1 2 a d . . .
C2A C 0.8065(3) -0.03141(18) 0.75957(15) 0.0354(5) Uani 1 2 a d . . .
H2AA H 0.7865 -0.0976 0.7634 0.042 Uiso 1 2 a calc R . .
C3A C 0.7725(3) 0.03214(17) 0.82975(15) 0.0344(5) Uani 1 2 a d . . .
C4A C 0.8004(3) 0.13838(17) 0.81772(15) 0.0357(5) Uani 1 2 a d . . .
H4AA H 0.7813 0.1802 0.8607 0.043 Uiso 1 2 a calc R . .
C5A C 0.8486(2) 0.18117(17) 0.75422(15) 0.0334(5) Uani 1 2 a d . . .
C6A C 0.6125(3) 0.0197(2) 0.82436(18) 0.0438(6) Uani 1 2 a d . . .
H6AA H 0.5546 0.0392 0.7653 0.066 Uiso 1 2 a calc R . .
H6AB H 0.5894 0.0597 0.8697 0.066 Uiso 1 2 a calc R . .
H6AC H 0.5935 -0.0477 0.8346 0.066 Uiso 1 2 a calc R . .
C7A C 0.8678(3) 0.00046(18) 0.92594(16) 0.0380(5) Uani 1 2 a d . . .
H7AA H 0.9663 0.0203 0.9324 0.046 Uiso 1 2 a calc R . .
H7AB H 0.8349 0.0349 0.9717 0.046 Uiso 1 2 a calc R . .
C8A C 0.8651(2) -0.10849(18) 0.94370(15) 0.0357(5) Uani 1 2 a d . . .
C9A C 0.9650(3) -0.16893(19) 0.92060(16) 0.0401(5) Uani 1 2 a d . . .
H9AA H 1.0362 -0.1414 0.8983 0.048 Uiso 1 2 a calc R . .
C10A C 0.9597(3) -0.2700(2) 0.93031(18) 0.0463(6) Uani 1 2 a d . . .
H10A H 1.0261 -0.3098 0.9137 0.056 Uiso 1 2 a calc R . .
C11A C 0.8567(3) -0.3104(2) 0.9644(2) 0.0506(7) Uani 1 2 a d . . .
H11A H 0.8524 -0.3779 0.9705 0.061 Uiso 1 2 a calc R . .
C12A C 0.7586(3) -0.2514(2) 0.9897(2) 0.0520(7) Uani 1 2 a d . . .
H12A H 0.6891 -0.2793 1.0132 0.062 Uiso 1 2 a calc R . .
C13A C 0.7636(3) -0.1505(2) 0.98017(17) 0.0432(6) Uani 1 2 a d . . .
H13A H 0.6984 -0.1110 0.9983 0.052 Uiso 1 2 a calc R . .
C14A C 0.8915(3) -0.08086(19) 0.62806(16) 0.0395(5) Uani 1 2 a d . . .
C15A C 0.9410(3) -0.1731(2) 0.6594(2) 0.0496(6) Uani 1 2 a d . . .
H15A H 0.9618 -0.1870 0.7211 0.059 Uiso 1 2 a calc R . .
C16A C 0.9599(4) -0.2450(2) 0.5999(2) 0.0612(8) Uani 1 2 a d . . .
H16A H 0.9929 -0.3066 0.6219 0.073 Uiso 1 2 a calc R . .
C17A C 0.9301(4) -0.2257(3) 0.5084(2) 0.0680(10) Uani 1 2 a d . . .
H17A H 0.9398 -0.2745 0.4683 0.082 Uiso 1 2 a calc R . .
C18A C 0.8857(3) -0.1332(3) 0.4771(2) 0.0628(9) Uani 1 2 a d . . .
H18A H 0.8687 -0.1189 0.4158 0.075 Uiso 1 2 a calc R . .
C19A C 0.8662(3) -0.0611(2) 0.53623(18) 0.0499(7) Uani 1 2 a d . . .
H19A H 0.8358 0.0010 0.5141 0.060 Uiso 1 2 a calc R . .
C20A C 0.8645(2) 0.28853(17) 0.74862(15) 0.0336(5) Uani 1 2 a d . . .
C21A C 0.8360(3) 0.3369(2) 0.66514(16) 0.0450(6) Uani 1 2 a d . . .
H21A H 0.8108 0.3010 0.6115 0.054 Uiso 1 2 a calc R . .
C22A C 0.8449(3) 0.4380(2) 0.66194(18) 0.0498(6) Uani 1 2 a d . . .
H22A H 0.8235 0.4692 0.6059 0.060 Uiso 1 2 a calc R . .
C23A C 0.8843(3) 0.49268(19) 0.73925(19) 0.0453(6) Uani 1 2 a d . . .
H23A H 0.8904 0.5605 0.7362 0.054 Uiso 1 2 a calc R . .
C24A C 0.9153(3) 0.4456(2) 0.82251(18) 0.0457(6) Uani 1 2 a d . . .
H24A H 0.9422 0.4820 0.8758 0.055 Uiso 1 2 a calc R . .
C25A C 0.9063(3) 0.34460(19) 0.82684(16) 0.0395(5) Uani 1 2 a d . . .
H25A H 0.9287 0.3139 0.8832 0.047 Uiso 1 2 a calc R . .
S1B S 0.34103(8) 0.61941(5) 0.83891(5) 0.05329(19) Uani 1 2 a d . . .
O1B O 0.1831(3) 0.6136(2) 0.8260(3) 0.1205(14) Uani 1 2 a d . . .
C1B C 0.3762(2) 0.74326(17) 0.81751(16) 0.0352(5) Uani 1 2 a d . . .
C2B C 0.4235(3) 0.77252(18) 0.74880(15) 0.0369(5) Uani 1 2 a d . . .
H2BA H 0.4391 0.8395 0.7460 0.044 Uiso 1 2 a calc R . .
C3B C 0.4554(3) 0.71306(18) 0.67508(15) 0.0364(5) Uani 1 2 a d . . .
C4B C 0.4227(3) 0.60727(19) 0.68119(15) 0.0390(5) Uani 1 2 a d . . .
H4BA H 0.4329 0.5690 0.6333 0.047 Uiso 1 2 a calc R . .
C5B C 0.3810(2) 0.55927(17) 0.74488(16) 0.0349(5) Uani 1 2 a d . . .
C6B C 0.6175(3) 0.7213(2) 0.68353(18) 0.0447(6) Uani 1 2 a d . . .
H6BA H 0.6718 0.6969 0.7417 0.067 Uiso 1 2 a calc R . .
H6BB H 0.6419 0.7886 0.6777 0.067 Uiso 1 2 a calc R . .
H6BC H 0.6396 0.6834 0.6365 0.067 Uiso 1 2 a calc R . .
C7B C 0.3663(3) 0.75299(18) 0.58013(16) 0.0385(5) Uani 1 2 a d . . .
H7BA H 0.4000 0.7212 0.5334 0.046 Uiso 1 2 a calc R . .
H7BB H 0.2662 0.7350 0.5705 0.046 Uiso 1 2 a calc R . .
C8B C 0.3752(2) 0.86215(18) 0.56915(15) 0.0366(5) Uani 1 2 a d . . .
C9B C 0.4857(3) 0.9051(2) 0.54081(16) 0.0410(5) Uani 1 2 a d . . .
H9BA H 0.5538 0.8661 0.5251 0.049 Uiso 1 2 a calc R . .
C10B C 0.4941(3) 1.0068(2) 0.53598(17) 0.0470(6) Uani 1 2 a d . . .
H10B H 0.5687 1.0351 0.5176 0.056 Uiso 1 2 a calc R . .
C11B C 0.3929(3) 1.0664(2) 0.55818(18) 0.0481(6) Uani 1 2 a d . . .
H11B H 0.3997 1.1341 0.5553 0.058 Uiso 1 2 a calc R . .
C12B C 0.2819(3) 1.0236(2) 0.58462(18) 0.0472(6) Uani 1 2 a d . . .
H12B H 0.2125 1.0626 0.5989 0.057 Uiso 1 2 a calc R . .
C13B C 0.2738(3) 0.92277(19) 0.58998(16) 0.0406(5) Uani 1 2 a d . . .
H13B H 0.1985 0.8949 0.6080 0.049 Uiso 1 2 a calc R . .
C14B C 0.3517(3) 0.81316(18) 0.88586(16) 0.0371(5) Uani 1 2 a d . . .
C15B C 0.3046(3) 0.9079(2) 0.86053(19) 0.0443(6) Uani 1 2 a d . . .
H15B H 0.2785 0.9252 0.7995 0.053 Uiso 1 2 a calc R . .
C16B C 0.2960(3) 0.9771(2) 0.9252(2) 0.0523(7) Uani 1 2 a d . . .
H16B H 0.2661 1.0405 0.9076 0.063 Uiso 1 2 a calc R . .
C17B C 0.3320(3) 0.9511(2) 1.0159(2) 0.0557(7) Uani 1 2 a d . . .
H17B H 0.3281 0.9975 1.0595 0.067 Uiso 1 2 a calc R . .
C18B C 0.3733(3) 0.8576(2) 1.04135(18) 0.0536(7) Uani 1 2 a d . . .
H18B H 0.3952 0.8401 1.1022 0.064 Uiso 1 2 a calc R . .
C19B C 0.3829(3) 0.7883(2) 0.97724(17) 0.0446(6) Uani 1 2 a d . . .
H19B H 0.4106 0.7246 0.9955 0.054 Uiso 1 2 a calc R . .
C20B C 0.3721(3) 0.45057(18) 0.74736(15) 0.0352(5) Uani 1 2 a d . . .
C21B C 0.2697(3) 0.40155(19) 0.77886(16) 0.0402(5) Uani 1 2 a d . . .
H21B H 0.2057 0.4370 0.8018 0.048 Uiso 1 2 a calc R . .
C22B C 0.2623(3) 0.3010(2) 0.77637(18) 0.0446(6) Uani 1 2 a d . . .
H22B H 0.1927 0.2692 0.7973 0.054 Uiso 1 2 a calc R . .
C23B C 0.3571(3) 0.24631(19) 0.74308(18) 0.0455(6) Uani 1 2 a d . . .
H23B H 0.3507 0.1784 0.7405 0.055 Uiso 1 2 a calc R . .
C24B C 0.4612(3) 0.29475(19) 0.71378(18) 0.0443(6) Uani 1 2 a d . . .
H24B H 0.5269 0.2588 0.6927 0.053 Uiso 1 2 a calc R . .
C25B C 0.4693(3) 0.39521(19) 0.71531(16) 0.0386(5) Uani 1 2 a d . . .
H25B H 0.5397 0.4265 0.6949 0.046 Uiso 1 2 a calc R . .

loop_
_atom_site_aniso_label
_atom_site_aniso_U_11
_atom_site_aniso_U_22
_atom_site_aniso_U_33
_atom_site_aniso_U_23
_atom_site_aniso_U_13
_atom_site_aniso_U_12
S1A 0.0816(5) 0.0348(3) 0.0522(4) -0.0061(3) 0.0430(4) -0.0100(3)
O1A 0.0900(16) 0.0621(15) 0.176(3) -0.0552(18) 0.0986(19) -0.0365(14)
C1A 0.0401(13) 0.0313(12) 0.0337(11) -0.0062(9) 0.0120(10) -0.0027(9)
C2A 0.0405(12) 0.0301(11) 0.0361(11) -0.0032(9) 0.0115(10) -0.0045(9)
C3A 0.0404(12) 0.0317(12) 0.0333(11) -0.0015(9) 0.0137(10) -0.0036(9)
C4A 0.0441(13) 0.0325(13) 0.0315(10) -0.0043(9) 0.0123(10) -0.0029(9)
C5A 0.0368(12) 0.0302(11) 0.0327(11) -0.0035(9) 0.0089(10) -0.0007(9)
C6A 0.0420(14) 0.0434(14) 0.0490(14) 0.0014(11) 0.0178(12) -0.0025(11)
C7A 0.0478(14) 0.0320(12) 0.0341(12) -0.0010(9) 0.0112(10) -0.0051(10)
C8A 0.0408(12) 0.0352(12) 0.0312(10) 0.0002(9) 0.0101(9) -0.0054(10)
C9A 0.0356(12) 0.0468(14) 0.0391(12) 0.0031(10) 0.0122(10) -0.0016(10)
C10A 0.0462(14) 0.0452(15) 0.0459(14) -0.0002(11) 0.0104(12) 0.0087(11)
C11A 0.0507(16) 0.0362(13) 0.0609(17) 0.0110(13) 0.0088(13) 0.0015(11)
C12A 0.0479(15) 0.0487(16) 0.0629(17) 0.0153(13) 0.0215(13) -0.0009(12)
C13A 0.0435(14) 0.0436(14) 0.0471(13) 0.0102(11) 0.0206(11) 0.0066(11)
C14A 0.0386(12) 0.0411(14) 0.0410(12) -0.0097(10) 0.0151(11) -0.0084(10)
C15A 0.0583(17) 0.0418(15) 0.0573(15) -0.0066(12) 0.0305(14) -0.0047(12)
C16A 0.073(2) 0.0419(16) 0.086(2) -0.0168(15) 0.0497(18) -0.0088(14)
C17A 0.0641(19) 0.069(2) 0.083(2) -0.0415(18) 0.0396(18) -0.0169(16)
C18A 0.0492(16) 0.093(3) 0.0473(15) -0.0274(16) 0.0157(13) -0.0052(16)
C19A 0.0376(13) 0.0689(19) 0.0408(13) -0.0069(13) 0.0072(11) 0.0021(12)
C20A 0.0337(12) 0.0306(12) 0.0378(12) 0.0029(9) 0.0123(10) 0.0018(9)
C21A 0.0613(17) 0.0405(14) 0.0318(11) 0.0029(10) 0.0104(11) -0.0007(12)
C22A 0.0598(17) 0.0433(15) 0.0426(14) 0.0105(11) 0.0082(12) 0.0002(12)
C23A 0.0490(15) 0.0310(13) 0.0551(15) 0.0064(11) 0.0131(13) 0.0003(10)
C24A 0.0571(16) 0.0370(13) 0.0433(13) -0.0063(11) 0.0143(12) -0.0045(11)
C25A 0.0503(14) 0.0373(13) 0.0334(11) 0.0031(10) 0.0158(10) 0.0010(11)
S1B 0.0840(5) 0.0323(3) 0.0617(4) -0.0060(3) 0.0503(4) -0.0047(3)
O1B 0.109(2) 0.0619(16) 0.244(4) -0.070(2) 0.138(3) -0.0437(16)
C1B 0.0389(12) 0.0300(11) 0.0369(12) -0.0057(9) 0.0108(10) -0.0026(9)
C2B 0.0464(13) 0.0310(11) 0.0326(11) -0.0059(9) 0.0098(10) -0.0054(9)
C3B 0.0454(13) 0.0336(12) 0.0339(11) -0.0017(9) 0.0176(10) -0.0064(10)
C4B 0.0494(13) 0.0348(12) 0.0349(11) -0.0093(10) 0.0156(10) -0.0012(10)
C5B 0.0321(12) 0.0320(12) 0.0406(13) -0.0052(9) 0.0103(10) 0.0007(9)
C6B 0.0438(14) 0.0456(15) 0.0463(13) -0.0023(11) 0.0150(12) -0.0003(11)
C7B 0.0438(13) 0.0368(13) 0.0348(11) -0.0042(10) 0.0110(10) -0.0033(10)
C8B 0.0392(13) 0.0386(13) 0.0304(11) 0.0009(9) 0.0072(10) -0.0024(10)
C9B 0.0467(13) 0.0425(13) 0.0366(12) 0.0050(10) 0.0164(11) 0.0059(11)
C10B 0.0533(15) 0.0493(15) 0.0397(13) 0.0103(11) 0.0151(12) -0.0079(12)
C11B 0.0628(17) 0.0405(15) 0.0402(13) 0.0040(11) 0.0134(12) -0.0050(12)
C12B 0.0525(15) 0.0459(15) 0.0434(14) -0.0047(11) 0.0140(12) 0.0101(12)
C13B 0.0399(13) 0.0468(15) 0.0375(12) -0.0006(10) 0.0147(10) -0.0018(10)
C14B 0.0365(12) 0.0362(12) 0.0414(12) -0.0062(10) 0.0154(10) -0.0048(9)
C15B 0.0507(14) 0.0393(13) 0.0492(14) -0.0069(11) 0.0244(12) -0.0025(11)
C16B 0.0566(16) 0.0386(14) 0.0691(18) -0.0084(13) 0.0297(14) -0.0005(12)
C17B 0.0526(16) 0.0598(19) 0.0592(17) -0.0279(14) 0.0229(13) -0.0060(13)
C18B 0.0520(16) 0.069(2) 0.0402(13) -0.0162(13) 0.0138(12) 0.0037(14)
C19B 0.0446(14) 0.0493(15) 0.0411(13) -0.0067(11) 0.0139(11) 0.0026(11)
C20B 0.0423(13) 0.0298(12) 0.0329(12) -0.0026(9) 0.0096(10) 0.0003(9)
C21B 0.0434(13) 0.0375(13) 0.0428(12) -0.0027(10) 0.0173(11) 0.0028(10)
C22B 0.0481(14) 0.0377(13) 0.0488(14) -0.0028(11) 0.0147(12) -0.0060(11)
C23B 0.0514(15) 0.0278(12) 0.0542(15) -0.0027(11) 0.0098(13) -0.0009(10)
C24B 0.0454(14) 0.0366(13) 0.0495(14) -0.0055(11) 0.0109(12) 0.0074(11)
C25B 0.0404(12) 0.0363(12) 0.0407(12) -0.0007(10) 0.0141(10) 0.0018(10)

loop_
_atom_type_symbol
_atom_type_description
_atom_type_scat_dispersion_real
_atom_type_scat_dispersion_imag
_atom_type_scat_source
C C 0.0033 0.0016 'International Tables Vol C Tables 4.2.6.8 and 6.1.1.4'
H H 0.0000 0.0000 'International Tables Vol C Tables 4.2.6.8 and 6.1.1.4'
O O 0.0106 0.0060 'International Tables Vol C Tables 4.2.6.8 and 6.1.1.4'
S S 0.1246 0.1234 'International Tables Vol C Tables 4.2.6.8 and 6.1.1.4'

loop_
_geom_angle_atom_site_label_1
_geom_angle_atom_site_label_2
_geom_angle_atom_site_label_3
_geom_angle
_geom_angle_site_symmetry_1
_geom_angle_site_symmetry_3
_geom_angle_publ_flag
O1A S1A C1A 107.21(15) . . ?
O1A S1A C5A 107.93(13) . . ?
C1A S1A C5A 101.29(11) . . ?
C2A C1A C14A 122.4(2) . . ?
C2A C1A S1A 123.84(18) . . ?
C14A C1A S1A 113.68(17) . . ?
C1A C2A C3A 129.2(2) . . ?
C1A C2A H2AA 115.4 . . ?
C3A C2A H2AA 115.4 . . ?
C2A C3A C4A 113.06(19) . . ?
C2A C3A C6A 108.6(2) . . ?
C4A C3A C6A 108.3(2) . . ?
C2A C3A C7A 109.2(2) . . ?
C4A C3A C7A 107.76(19) . . ?
C6A C3A C7A 109.81(18) . . ?
C5A C4A C3A 129.0(2) . . ?
C5A C4A H4AA 115.5 . . ?
C3A C4A H4AA 115.5 . . ?
C4A C5A C20A 122.9(2) . . ?
C4A C5A S1A 123.50(18) . . ?
C20A C5A S1A 113.63(16) . . ?
C3A C6A H6AA 109.5 . . ?
C3A C6A H6AB 109.5 . . ?
H6AA C6A H6AB 109.5 . . ?
C3A C6A H6AC 109.5 . . ?
H6AA C6A H6AC 109.5 . . ?
H6AB C6A H6AC 109.5 . . ?
C8A C7A C3A 113.9(2) . . ?
C8A C7A H7AA 108.8 . . ?
C3A C7A H7AA 108.8 . . ?
C8A C7A H7AB 108.8 . . ?
C3A C7A H7AB 108.8 . . ?
H7AA C7A H7AB 107.7 . . ?
C13A C8A C9A 118.6(2) . . ?
C13A C8A C7A 122.0(2) . . ?
C9A C8A C7A 119.3(2) . . ?
C8A C9A C10A 120.9(2) . . ?
C8A C9A H9AA 119.5 . . ?
C10A C9A H9AA 119.5 . . ?
C11A C10A C9A 119.6(3) . . ?
C11A C10A H10A 120.2 . . ?
C9A C10A H10A 120.2 . . ?
C10A C11A C12A 120.4(3) . . ?
C10A C11A H11A 119.8 . . ?
C12A C11A H11A 119.8 . . ?
C11A C12A C13A 120.2(3) . . ?
C11A C12A H12A 119.9 . . ?
C13A C12A H12A 119.9 . . ?
C8A C13A C12A 120.3(2) . . ?
C8A C13A H13A 119.9 . . ?
C12A C13A H13A 119.9 . . ?
C15A C14A C19A 118.4(2) . . ?
C15A C14A C1A 119.7(2) . . ?
C19A C14A C1A 121.8(2) . . ?
C14A C15A C16A 120.7(3) . . ?
C14A C15A H15A 119.6 . . ?
C16A C15A H15A 119.6 . . ?
C17A C16A C15A 120.5(3) . . ?
C17A C16A H16A 119.8 . . ?
C15A C16A H16A 119.8 . . ?
C18A C17A C16A 119.1(3) . . ?
C18A C17A H17A 120.5 . . ?
C16A C17A H17A 120.5 . . ?
C17A C18A C19A 120.7(3) . . ?
C17A C18A H18A 119.7 . . ?
C19A C18A H18A 119.7 . . ?
C18A C19A C14A 120.5(3) . . ?
C18A C19A H19A 119.7 . . ?
C14A C19A H19A 119.7 . . ?
C25A C20A C21A 117.9(2) . . ?
C25A C20A C5A 120.5(2) . . ?
C21A C20A C5A 121.6(2) . . ?
C22A C21A C20A 120.3(2) . . ?
C22A C21A H21A 119.8 . . ?
C20A C21A H21A 119.8 . . ?
C23A C22A C21A 121.4(2) . . ?
C23A C22A H22A 119.3 . . ?
C21A C22A H22A 119.3 . . ?
C22A C23A C24A 118.9(2) . . ?
C22A C23A H23A 120.5 . . ?
C24A C23A H23A 120.5 . . ?
C25A C24A C23A 120.4(2) . . ?
C25A C24A H24A 119.8 . . ?
C23A C24A H24A 119.8 . . ?
C24A C25A C20A 121.1(2) . . ?
C24A C25A H25A 119.5 . . ?
C20A C25A H25A 119.5 . . ?
O1B S1B C1B 105.62(15) . . ?
O1B S1B C5B 108.20(14) . . ?
C1B S1B C5B 101.09(11) . . ?
C2B C1B C14B 121.8(2) . . ?
C2B C1B S1B 124.22(18) . . ?
C14B C1B S1B 113.93(17) . . ?
C1B C2B C3B 129.1(2) . . ?
C1B C2B H2BA 115.5 . . ?
C3B C2B H2BA 115.5 . . ?
C4B C3B C2B 112.81(19) . . ?
C4B C3B C6B 107.2(2) . . ?
C2B C3B C6B 108.5(2) . . ?
C4B C3B C7B 108.94(19) . . ?
C2B C3B C7B 109.8(2) . . ?
C6B C3B C7B 109.58(19) . . ?
C5B C4B C3B 129.7(2) . . ?
C5B C4B H4BA 115.1 . . ?
C3B C4B H4BA 115.1 . . ?
C4B C5B C20B 122.8(2) . . ?
C4B C5B S1B 122.91(19) . . ?
C20B C5B S1B 114.16(17) . . ?
C3B C6B H6BA 109.5 . . ?
C3B C6B H6BB 109.5 . . ?
H6BA C6B H6BB 109.5 . . ?
C3B C6B H6BC 109.5 . . ?
H6BA C6B H6BC 109.5 . . ?
H6BB C6B H6BC 109.5 . . ?
C8B C7B C3B 114.48(19) . . ?
C8B C7B H7BA 108.6 . . ?
C3B C7B H7BA 108.6 . . ?
C8B C7B H7BB 108.6 . . ?
C3B C7B H7BB 108.6 . . ?
H7BA C7B H7BB 107.6 . . ?
C13B C8B C9B 118.4(2) . . ?
C13B C8B C7B 119.9(2) . . ?
C9B C8B C7B 121.7(2) . . ?
C8B C9B C10B 119.8(2) . . ?
C8B C9B H9BA 120.1 . . ?
C10B C9B H9BA 120.1 . . ?
C11B C10B C9B 121.1(2) . . ?
C11B C10B H10B 119.5 . . ?
C9B C10B H10B 119.5 . . ?
C12B C11B C10B 119.0(3) . . ?
C12B C11B H11B 120.5 . . ?
C10B C11B H11B 120.5 . . ?
C11B C12B C13B 120.0(3) . . ?
C11B C12B H12B 120.0 . . ?
C13B C12B H12B 120.0 . . ?
C12B C13B C8B 121.7(2) . . ?
C12B C13B H13B 119.2 . . ?
C8B C13B H13B 119.2 . . ?
C15B C14B C19B 118.1(2) . . ?
C15B C14B C1B 120.3(2) . . ?
C19B C14B C1B 121.4(2) . . ?
C16B C15B C14B 120.9(3) . . ?
C16B C15B H15B 119.6 . . ?
C14B C15B H15B 119.6 . . ?
C17B C16B C15B 119.8(3) . . ?
C17B C16B H16B 120.1 . . ?
C15B C16B H16B 120.1 . . ?
C18B C17B C16B 119.9(3) . . ?
C18B C17B H17B 120.0 . . ?
C16B C17B H17B 120.0 . . ?
C17B C18B C19B 120.6(3) . . ?
C17B C18B H18B 119.7 . . ?
C19B C18B H18B 119.7 . . ?
C18B C19B C14B 120.6(3) . . ?
C18B C19B H19B 119.7 . . ?
C14B C19B H19B 119.7 . . ?
C21B C20B C25B 118.5(2) . . ?
C21B C20B C5B 122.8(2) . . ?
C25B C20B C5B 118.7(2) . . ?
C22B C21B C20B 120.6(2) . . ?
C22B C21B H21B 119.7 . . ?
C20B C21B H21B 119.7 . . ?
C21B C22B C23B 120.9(2) . . ?
C21B C22B H22B 119.6 . . ?
C23B C22B H22B 119.6 . . ?
C24B C23B C22B 118.7(3) . . ?
C24B C23B H23B 120.7 . . ?
C22B C23B H23B 120.7 . . ?
C25B C24B C23B 121.1(2) . . ?
C25B C24B H24B 119.5 . . ?
C23B C24B H24B 119.5 . . ?
C24B C25B C20B 120.3(2) . . ?
C24B C25B H25B 119.8 . . ?
C20B C25B H25B 119.8 . . ?

loop_
_geom_bond_atom_site_label_1
_geom_bond_atom_site_label_2
_geom_bond_distance
_geom_bond_site_symmetry_2
_geom_bond_publ_flag
S1A O1A 1.462(3) . ?
S1A C1A 1.776(2) . ?
S1A C5A 1.786(2) . ?
C1A C2A 1.327(3) . ?
C1A C14A 1.498(3) . ?
C2A C3A 1.490(3) . ?
C2A H2AA 0.9300 . ?
C3A C4A 1.497(3) . ?
C3A C6A 1.537(3) . ?
C3A C7A 1.567(3) . ?
C4A C5A 1.328(3) . ?
C4A H4AA 0.9300 . ?
C5A C20A 1.480(3) . ?
C6A H6AA 0.9600 . ?
C6A H6AB 0.9600 . ?
C6A H6AC 0.9600 . ?
C7A C8A 1.515(3) . ?
C7A H7AA 0.9700 . ?
C7A H7AB 0.9700 . ?
C8A C13A 1.385(3) . ?
C8A C9A 1.390(3) . ?
C9A C10A 1.391(4) . ?
C9A H9AA 0.9300 . ?
C10A C11A 1.365(4) . ?
C10A H10A 0.9300 . ?
C11A C12A 1.381(4) . ?
C11A H11A 0.9300 . ?
C12A C13A 1.388(4) . ?
C12A H12A 0.9300 . ?
C13A H13A 0.9300 . ?
C14A C15A 1.386(4) . ?
C14A C19A 1.388(4) . ?
C15A C16A 1.387(4) . ?
C15A H15A 0.9300 . ?
C16A C17A 1.378(5) . ?
C16A H16A 0.9300 . ?
C17A C18A 1.377(5) . ?
C17A H17A 0.9300 . ?
C18A C19A 1.387(4) . ?
C18A H18A 0.9300 . ?
C19A H19A 0.9300 . ?
C20A C25A 1.386(3) . ?
C20A C21A 1.399(3) . ?
C21A C22A 1.385(4) . ?
C21A H21A 0.9300 . ?
C22A C23A 1.363(4) . ?
C22A H22A 0.9300 . ?
C23A C24A 1.387(4) . ?
C23A H23A 0.9300 . ?
C24A C25A 1.385(3) . ?
C24A H24A 0.9300 . ?
C25A H25A 0.9300 . ?
S1B O1B 1.487(3) . ?
S1B C1B 1.775(3) . ?
S1B C5B 1.794(2) . ?
C1B C2B 1.324(3) . ?
C1B C14B 1.486(3) . ?
C2B C3B 1.494(3) . ?
C2B H2BA 0.9300 . ?
C3B C4B 1.488(4) . ?
C3B C6B 1.541(3) . ?
C3B C7B 1.569(3) . ?
C4B C5B 1.330(3) . ?
C4B H4BA 0.9300 . ?
C5B C20B 1.489(3) . ?
C6B H6BA 0.9600 . ?
C6B H6BB 0.9600 . ?
C6B H6BC 0.9600 . ?
C7B C8B 1.506(3) . ?
C7B H7BA 0.9700 . ?
C7B H7BB 0.9700 . ?
C8B C13B 1.388(3) . ?
C8B C9B 1.392(3) . ?
C9B C10B 1.395(4) . ?
C9B H9BA 0.9300 . ?
C10B C11B 1.387(4) . ?
C10B H10B 0.9300 . ?
C11B C12B 1.379(4) . ?
C11B H11B 0.9300 . ?
C12B C13B 1.384(4) . ?
C12B H12B 0.9300 . ?
C13B H13B 0.9300 . ?
C14B C15B 1.391(4) . ?
C14B C19B 1.392(4) . ?
C15B C16B 1.390(4) . ?
C15B H15B 0.9300 . ?
C16B C17B 1.383(4) . ?
C16B H16B 0.9300 . ?
C17B C18B 1.363(5) . ?
C17B H17B 0.9300 . ?
C18B C19B 1.388(4) . ?
C18B H18B 0.9300 . ?
C19B H19B 0.9300 . ?
C20B C21B 1.390(3) . ?
C20B C25B 1.399(3) . ?
C21B C22B 1.376(4) . ?
C21B H21B 0.9300 . ?
C22B C23B 1.387(4) . ?
C22B H22B 0.9300 . ?
C23B C24B 1.382(4) . ?
C23B H23B 0.9300 . ?
C24B C25B 1.375(3) . ?
C24B H24B 0.9300 . ?
C25B H25B 0.9300 . ?

loop_
_geom_torsion_atom_site_label_1
_geom_torsion_atom_site_label_2
_geom_torsion_atom_site_label_3
_geom_torsion_atom_site_label_4
_geom_torsion
_geom_torsion_site_symmetry_1
_geom_torsion_site_symmetry_2
_geom_torsion_site_symmetry_3
_geom_torsion_site_symmetry_4
_geom_torsion_publ_flag
O1A S1A C1A C2A 114.0(2) . . . . ?
C5A S1A C1A C2A 1.0(2) . . . . ?
O1A S1A C1A C14A -68.2(2) . . . . ?
C5A S1A C1A C14A 178.79(17) . . . . ?
C14A C1A C2A C3A 179.0(2) . . . . ?
S1A C1A C2A C3A -3.4(4) . . . . ?
C1A C2A C3A C4A 2.7(4) . . . . ?
C1A C2A C3A C6A 123.0(3) . . . . ?
C1A C2A C3A C7A -117.2(3) . . . . ?
C2A C3A C4A C5A 0.6(4) . . . . ?
C6A C3A C4A C5A -119.8(3) . . . . ?
C7A C3A C4A C5A 121.4(3) . . . . ?
C3A C4A C5A C20A 177.1(2) . . . . ?
C3A C4A C5A S1A -2.8(4) . . . . ?
O1A S1A C5A C4A -110.6(2) . . . . ?
C1A S1A C5A C4A 1.9(2) . . . . ?
O1A S1A C5A C20A 69.5(2) . . . . ?
C1A S1A C5A C20A -178.03(17) . . . . ?
C2A C3A C7A C8A -49.7(3) . . . . ?
C4A C3A C7A C8A -172.91(19) . . . . ?
C6A C3A C7A C8A 69.3(3) . . . . ?
C3A C7A C8A C13A -88.7(3) . . . . ?
C3A C7A C8A C9A 89.5(3) . . . . ?
C13A C8A C9A C10A 2.6(4) . . . . ?
C7A C8A C9A C10A -175.7(2) . . . . ?
C8A C9A C10A C11A -1.1(4) . . . . ?
C9A C10A C11A C12A -0.5(4) . . . . ?
C10A C11A C12A C13A 0.4(4) . . . . ?
C9A C8A C13A C12A -2.6(4) . . . . ?
C7A C8A C13A C12A 175.6(2) . . . . ?
C11A C12A C13A C8A 1.1(4) . . . . ?
C2A C1A C14A C15A -36.3(4) . . . . ?
S1A C1A C14A C15A 145.9(2) . . . . ?
C2A C1A C14A C19A 141.2(3) . . . . ?
S1A C1A C14A C19A -36.6(3) . . . . ?
C19A C14A C15A C16A -2.2(4) . . . . ?
C1A C14A C15A C16A 175.4(2) . . . . ?
C14A C15A C16A C17A 0.2(4) . . . . ?
C15A C16A C17A C18A 2.1(5) . . . . ?
C16A C17A C18A C19A -2.3(5) . . . . ?
C17A C18A C19A C14A 0.2(4) . . . . ?
C15A C14A C19A C18A 2.0(4) . . . . ?
C1A C14A C19A C18A -175.5(2) . . . . ?
C4A C5A C20A C25A 35.3(3) . . . . ?
S1A C5A C20A C25A -144.82(19) . . . . ?
C4A C5A C20A C21A -143.6(3) . . . . ?
S1A C5A C20A C21A 36.3(3) . . . . ?
C25A C20A C21A C22A -2.1(4) . . . . ?
C5A C20A C21A C22A 176.8(2) . . . . ?
C20A C21A C22A C23A 1.4(4) . . . . ?
C21A C22A C23A C24A -0.3(4) . . . . ?
C22A C23A C24A C25A 0.1(4) . . . . ?
C23A C24A C25A C20A -0.9(4) . . . . ?
C21A C20A C25A C24A 1.9(4) . . . . ?
C5A C20A C25A C24A -177.0(2) . . . . ?
O1B S1B C1B C2B -114.5(3) . . . . ?
C5B S1B C1B C2B -1.8(2) . . . . ?
O1B S1B C1B C14B 67.2(2) . . . . ?
C5B S1B C1B C14B 179.86(18) . . . . ?
C14B C1B C2B C3B 179.3(2) . . . . ?
S1B C1B C2B C3B 1.1(4) . . . . ?
C1B C2B C3B C4B 2.3(4) . . . . ?
C1B C2B C3B C6B -116.3(3) . . . . ?
C1B C2B C3B C7B 124.0(3) . . . . ?
C2B C3B C4B C5B -5.6(4) . . . . ?
C6B C3B C4B C5B 113.8(3) . . . . ?
C7B C3B C4B C5B -127.7(3) . . . . ?
C3B C4B C5B C20B -171.3(2) . . . . ?
C3B C4B C5B S1B 4.9(4) . . . . ?
O1B S1B C5B C4B 109.8(3) . . . . ?
C1B S1B C5B C4B -0.9(2) . . . . ?
O1B S1B C5B C20B -73.7(2) . . . . ?
C1B S1B C5B C20B 175.57(17) . . . . ?
C4B C3B C7B C8B 172.83(19) . . . . ?
C2B C3B C7B C8B 48.9(3) . . . . ?
C6B C3B C7B C8B -70.2(3) . . . . ?
C3B C7B C8B C13B -92.0(3) . . . . ?
C3B C7B C8B C9B 86.2(3) . . . . ?
C13B C8B C9B C10B 1.4(4) . . . . ?
C7B C8B C9B C10B -176.7(2) . . . . ?
C8B C9B C10B C11B -0.6(4) . . . . ?
C9B C10B C11B C12B -0.6(4) . . . . ?
C10B C11B C12B C13B 0.9(4) . . . . ?
C11B C12B C13B C8B -0.1(4) . . . . ?
C9B C8B C13B C12B -1.1(4) . . . . ?
C7B C8B C13B C12B 177.1(2) . . . . ?
C2B C1B C14B C15B 33.6(4) . . . . ?
S1B C1B C14B C15B -148.0(2) . . . . ?
C2B C1B C14B C19B -142.5(3) . . . . ?
S1B C1B C14B C19B 35.8(3) . . . . ?
C19B C14B C15B C16B 3.2(4) . . . . ?
C1B C14B C15B C16B -173.1(2) . . . . ?
C14B C15B C16B C17B -1.2(4) . . . . ?
C15B C16B C17B C18B -1.2(4) . . . . ?
C16B C17B C18B C19B 1.6(4) . . . . ?
C17B C18B C19B C14B 0.5(4) . . . . ?
C15B C14B C19B C18B -2.8(4) . . . . ?
C1B C14B C19B C18B 173.4(2) . . . . ?
C4B C5B C20B C21B -146.9(2) . . . . ?
S1B C5B C20B C21B 36.6(3) . . . . ?
C4B C5B C20B C25B 32.0(4) . . . . ?
S1B C5B C20B C25B -144.43(19) . . . . ?
C25B C20B C21B C22B -1.6(4) . . . . ?
C5B C20B C21B C22B 177.4(2) . . . . ?
C20B C21B C22B C23B 0.5(4) . . . . ?
C21B C22B C23B C24B 1.1(4) . . . . ?
C22B C23B C24B C25B -1.6(4) . . . . ?
C23B C24B C25B C20B 0.4(4) . . . . ?
C21B C20B C25B C24B 1.1(4) . . . . ?
C5B C20B C25B C24B -177.9(2) . . . . ?
